data_7158632
loop_
_publ_author_name
'Fang, Zheng'
'Teng, Yun'
'Yang, Huilin'
'Li, Rongxing'
'Li, Qiuhong'
'You, Yi'
'Weng, Zhiqiang'

_publ_section_title
;
 Synthesis of 4-trifluoromethyl pyridazines <i>via</i> annulation of
 pyridinium ylides with trifluoroacetyl diazoester.
;
_journal_issue 17
_journal_name_full 'Organic &amp; biomolecular chemistry'
_journal_page_first 3564
_journal_page_last 3569
_journal_paper_doi 10.1039/d2ob00483f
_journal_volume 20
_journal_year 2022
_chemical_formula_moiety 'C22 H15 F3 N2 O4'
_chemical_formula_sum 'C22 H15 F3 N2 O4'
_chemical_formula_weight 428.36
_space_group_crystal_system monoclinic
_space_group_IT_number 9
_space_group_name_Hall 'C -2yc'
_space_group_name_H-M_alt 'C 1 c 1'
_atom_sites_solution_hydrogens geom
_audit_creation_date 2022-01-11
_audit_creation_method
;
Olex2 1.2
(compiled 2018.05.29 svn.r3508 for OlexSys, GUI svn.r5506)
;
_audit_update_record
;
2022-01-11 deposited with the CCDC.	2022-04-06 downloaded from the CCDC.
;
_cell_angle_alpha 90
_cell_angle_beta 116.751(2)
_cell_angle_gamma 90
_cell_formula_units_Z 8
_cell_length_a 28.4017(14)
_cell_length_b 10.6516(5)
_cell_length_c 14.9143(8)
_cell_measurement_reflns_used 9958
_cell_measurement_temperature 296(2)
_cell_measurement_theta_max 24.763
_cell_measurement_theta_min 2.353
_cell_volume 4029.0(4)
_computing_cell_refinement lb20201022
_computing_data_reduction lb20201022
_computing_molecular_graphics 'Olex2 (Dolomanov et al., 2009)'
_computing_publication_material 'Olex2 (Dolomanov et al., 2009)'
_computing_structure_refinement 'ShelXL (Sheldrick, 2015)'
_diffrn_ambient_temperature 296.15
_diffrn_measured_fraction_theta_full 0.998
_diffrn_measured_fraction_theta_max 0.998
_diffrn_measurement_device_type 'CCD area detector'
_diffrn_measurement_method 'phi and omega scans'
_diffrn_radiation_monochromator graphite
_diffrn_radiation_type MoK\a
_diffrn_radiation_wavelength 0.71073
_diffrn_reflns_av_R_equivalents 0.0691
_diffrn_reflns_av_unetI/netI 0.0314
_diffrn_reflns_Laue_measured_fraction_full 0.998
_diffrn_reflns_Laue_measured_fraction_max 0.998
_diffrn_reflns_limit_h_max 33
_diffrn_reflns_limit_h_min -33
_diffrn_reflns_limit_k_max 12
_diffrn_reflns_limit_k_min -12
_diffrn_reflns_limit_l_max 17
_diffrn_reflns_limit_l_min -17
_diffrn_reflns_number 63913
_diffrn_reflns_point_group_measured_fraction_full 0.997
_diffrn_reflns_point_group_measured_fraction_max 0.997
_diffrn_reflns_theta_full 25.064
_diffrn_reflns_theta_max 25.064
_diffrn_reflns_theta_min 2.074
_exptl_absorpt_coefficient_mu 0.116
_exptl_absorpt_correction_T_max 0.7452
_exptl_absorpt_correction_T_min 0.6945
_exptl_absorpt_correction_type multi-scan
_exptl_absorpt_process_details
;
SADABS-2016/2 (Bruker,2016/2) was used for absorption correction.
wR2(int) was 0.0739 before and 0.0623 after correction.
The Ratio of minimum to maximum transmission is 0.9320.
The \l/2 correction factor is Not present.
;
_exptl_crystal_colour 'clear light orange'
_exptl_crystal_colour_lustre clear
_exptl_crystal_colour_modifier light
_exptl_crystal_colour_primary orange
_exptl_crystal_density_diffrn 1.412
_exptl_crystal_description block
_exptl_crystal_F_000 1760
_exptl_crystal_size_max 0.2
_exptl_crystal_size_mid 0.1
_exptl_crystal_size_min 0.1
_refine_diff_density_max 0.145
_refine_diff_density_min -0.397
_refine_diff_density_rms 0.044
_refine_ls_abs_structure_details
;
 Flack x determined using 2888 quotients [(I+)-(I-)]/[(I+)+(I-)]
 (Parsons, Flack and Wagner, Acta Cryst. B69 (2013) 249-259).
;
_refine_ls_abs_structure_Flack 0.4(2)
_refine_ls_extinction_method none
_refine_ls_goodness_of_fit_ref 1.048
_refine_ls_hydrogen_treatment constr
_refine_ls_matrix_type full
_refine_ls_number_parameters 561
_refine_ls_number_reflns 7127
_refine_ls_number_restraints 2
_refine_ls_restrained_S_all 1.048
_refine_ls_R_factor_all 0.0421
_refine_ls_R_factor_gt 0.0376
_refine_ls_shift/su_max 0.000
_refine_ls_shift/su_mean 0.000
_refine_ls_structure_factor_coef Fsqd
_refine_ls_weighting_details 'w=1/[\s^2^(Fo^2^)+(0.0671P)^2^] where P=(Fo^2^+2Fc^2^)/3'
_refine_ls_weighting_scheme calc
_refine_ls_wR_factor_gt 0.0983
_refine_ls_wR_factor_ref 0.1007
_reflns_Friedel_coverage 0.996
_reflns_Friedel_fraction_full 0.996
_reflns_Friedel_fraction_max 0.996
_reflns_number_gt 6492
_reflns_number_total 7127
_reflns_threshold_expression 'I > 2\s(I)'
_cod_data_source_file d2ob00483f2.cif
_cod_data_source_block 1
_cod_depositor_comments 'Adding full bibliography for 7158630--7158632.cif.'
_cod_database_code 7158632
_shelx_shelxl_version_number 2018/3
_shelx_space_group_comment
;
The symmetry employed for this shelxl refinement is uniquely defined
by the following loop, which should always be used as a source of
symmetry information in preference to the above space-group names.
They are only intended as comments.
;
_shelx_estimated_absorpt_t_max 0.988
_shelx_estimated_absorpt_t_min 0.977
_olex2_refinement_description
;
1. Fixed Uiso
 At 1.2 times of:
  All C(H) groups, All C(H,H) groups
 At 1.5 times of:
  All C(H,H,H) groups
2.a Secondary CH2 refined with riding coordinates:
 C33(H33A,H33B), C48(H48A,H48B)
2.b Aromatic/amide H refined with riding coordinates:
 C31(H31), C32(H32), C34(H34), C35(H35), C41(H41), C42(H42), C45(H45),
 C46(H46), C47(H47), C49(H49), C50(H50), C51(H51), C52(H52), C53(H53), C54(H54),
  C56(H56), C57(H57), C58(H58), C60(H60), C61(H61)
2.c Idealised Me refined as rotating group:
 C1(H1A,H1B,H1C), C2(H2A,H2B,H2C)
;
_olex2_submission_special_instructions 'No special instructions were received'

loop_
_space_group_symop_operation_xyz
'x, y, z'
'x, -y, z+1/2'
'x+1/2, y+1/2, z'
'x+1/2, -y+1/2, z+1/2'

loop_
_atom_site_label
_atom_site_type_symbol
_atom_site_fract_x
_atom_site_fract_y
_atom_site_fract_z
_atom_site_U_iso_or_equiv
_atom_site_adp_type
_atom_site_occupancy
_atom_site_site_symmetry_order
_atom_site_calc_flag
_atom_site_refinement_flags_posn
_atom_site_refinement_flags_adp
_atom_site_refinement_flags_occupancy
_atom_site_disorder_assembly
_atom_site_disorder_group
F1 F 0.43540(9) 0.41883(19) 0.33519(15) 0.0436(5) Uani 1 1 d . . . . .
F4 F 0.02505(9) 1.5289(2) 0.14532(15) 0.0443(5) Uani 1 1 d . . . . .
F5 F -0.03270(8) 1.4842(2) 0.19485(17) 0.0481(5) Uani 1 1 d . . . . .
F2 F 0.49188(8) 0.4451(2) 0.27871(17) 0.0484(6) Uani 1 1 d . . . . .
F6 F 0.02816(9) 1.61792(19) 0.27705(17) 0.0470(5) Uani 1 1 d . . . . .
F3 F 0.42690(9) 0.32062(17) 0.20271(17) 0.0478(5) Uani 1 1 d . . . . .
O4 O 0.13953(12) 1.5629(2) 0.2740(2) 0.0448(7) Uani 1 1 d . . . . .
O6 O 0.21029(10) 1.3163(2) 0.3674(2) 0.0458(7) Uani 1 1 d . . . . .
O2 O 0.31960(11) 0.3934(2) 0.2052(2) 0.0440(6) Uani 1 1 d . . . . .
O1 O 0.25323(10) 0.6500(2) 0.1148(2) 0.0431(6) Uani 1 1 d . . . . .
O3 O 0.51444(10) 0.6486(3) 0.1572(2) 0.0488(7) Uani 1 1 d . . . . .
O5 O -0.04753(10) 1.2711(3) 0.3313(2) 0.0497(7) Uani 1 1 d . . . . .
O7 O -0.01178(9) 1.4572(2) 0.39931(18) 0.0366(6) Uani 1 1 d . . . . .
O8 O 0.46999(10) 0.4827(2) 0.06409(19) 0.0385(6) Uani 1 1 d . . . . .
N2 N 0.40070(12) 0.7086(3) 0.0758(2) 0.0365(7) Uani 1 1 d . . . . .
N1 N 0.06303(11) 1.2259(3) 0.3961(2) 0.0337(7) Uani 1 1 d . . . . .
C15 C 0.33518(14) 0.4973(3) 0.2383(3) 0.0305(7) Uani 1 1 d . . . . .
C16 C 0.17922(14) 1.2310(3) 0.3503(3) 0.0332(8) Uani 1 1 d . . . . .
C17 C 0.36162(13) 0.5746(3) 0.1874(2) 0.0288(7) Uani 1 1 d . . . . .
N4 N 0.35657(11) 0.7474(3) 0.0783(2) 0.0351(7) Uani 1 1 d . . . . .
C19 C 0.33786(13) 0.6832(3) 0.1320(2) 0.0279(7) Uani 1 1 d . . . . .
C20 C 0.40860(12) 0.5382(3) 0.1872(2) 0.0276(7) Uani 1 1 d . . . . .
C21 C 0.12495(13) 1.4595(3) 0.2387(3) 0.0323(8) Uani 1 1 d . . . . .
C22 C 0.01879(14) 1.5095(3) 0.2271(3) 0.0356(8) Uani 1 1 d . . . . .
C23 C 0.12912(13) 1.4109(3) 0.1500(3) 0.0296(7) Uani 1 1 d . . . . .
C24 C 0.05318(13) 1.4040(3) 0.2895(2) 0.0286(7) Uani 1 1 d . . . . .
N3 N 0.10773(11) 1.1941(3) 0.3921(2) 0.0348(7) Uani 1 1 d . . . . .
C27 C 0.42591(13) 0.6090(3) 0.1291(3) 0.0303(7) Uani 1 1 d . . . . .
C28 C 0.32986(13) 0.5523(3) 0.3242(2) 0.0272(7) Uani 1 1 d . . . . .
C29 C 0.47578(14) 0.5827(3) 0.1201(3) 0.0322(8) Uani 1 1 d . . . . .
C30 C 0.10019(13) 1.3759(3) 0.2892(2) 0.0262(7) Uani 1 1 d . . . . .
C31 C 0.22470(14) 0.9046(4) 0.0975(3) 0.0404(9) Uani 1 1 d . . . . .
H31 H 0.197751 0.845486 0.077002 0.049 Uiso 1 1 calc R . . . .
C32 C 0.35888(13) 0.6568(3) 0.3748(2) 0.0298(7) Uani 1 1 d . . . . .
H32 H 0.381522 0.695157 0.353492 0.036 Uiso 1 1 calc R . . . .
C33 C 0.51485(16) 0.4393(4) 0.0492(3) 0.0428(9) Uani 1 1 d . . . . .
H33A H 0.543989 0.497767 0.079724 0.051 Uiso 1 1 calc R . . . .
H33B H 0.505007 0.434127 -0.022012 0.051 Uiso 1 1 calc R . . . .
C34 C 0.35412(14) 0.7038(3) 0.4565(3) 0.0336(8) Uani 1 1 d . . . . .
H34 H 0.373877 0.773136 0.490928 0.040 Uiso 1 1 calc R . . . .
C35 C 0.31609(14) 0.9544(3) 0.1585(3) 0.0386(8) Uani 1 1 d . . . . .
H35 H 0.350596 0.929338 0.176950 0.046 Uiso 1 1 calc R . . . .
C36 C 0.12584(13) 1.2670(3) 0.3416(2) 0.0288(7) Uani 1 1 d . . . . .
C37 C 0.27615(13) 0.8655(3) 0.1264(2) 0.0315(7) Uani 1 1 d . . . . .
C38 C 0.28566(13) 0.7294(3) 0.1233(2) 0.0300(7) Uani 1 1 d . . . . .
C39 C 0.19212(13) 1.0993(3) 0.3406(2) 0.0322(7) Uani 1 1 d . . . . .
C41 C 0.10141(13) 1.3040(3) 0.0992(3) 0.0332(8) Uani 1 1 d . . . . .
H41 H 0.080973 1.259960 0.122869 0.040 Uiso 1 1 calc R . . . .
C42 C 0.10444(15) 1.2637(3) 0.0136(3) 0.0376(8) Uani 1 1 d . . . . .
H42 H 0.085572 1.193389 -0.020977 0.045 Uiso 1 1 calc R . . . .
C43 C -0.01299(13) 1.3477(3) 0.3572(3) 0.0313(7) Uani 1 1 d . . . . .
C44 C 0.03667(13) 1.3270(3) 0.3463(3) 0.0291(7) Uani 1 1 d . . . . .
C45 C 0.16022(14) 1.4751(3) 0.1144(3) 0.0364(8) Uani 1 1 d . . . . .
H45 H 0.178794 1.546370 0.147685 0.044 Uiso 1 1 calc R . . . .
C46 C 0.30511(17) 1.0796(3) 0.1634(3) 0.0470(10) Uani 1 1 d . . . . .
H46 H 0.332253 1.138316 0.187213 0.056 Uiso 1 1 calc R . . . .
C47 C 0.29579(13) 0.4947(3) 0.3554(3) 0.0326(8) Uani 1 1 d . . . . .
H47 H 0.276733 0.423832 0.322345 0.039 Uiso 1 1 calc R . . . .
C48 C -0.05879(15) 1.4908(4) 0.4102(3) 0.0453(9) Uani 1 1 d . . . . .
H48A H -0.059129 1.447263 0.467027 0.054 Uiso 1 1 calc R . . . .
H48B H -0.090387 1.468306 0.350163 0.054 Uiso 1 1 calc R . . . .
C49 C 0.31983(13) 0.6474(3) 0.4873(3) 0.0342(8) Uani 1 1 d . . . . .
H49 H 0.316518 0.679033 0.542303 0.041 Uiso 1 1 calc R . . . .
C50 C 0.16337(15) 1.4331(4) 0.0302(3) 0.0402(9) Uani 1 1 d . . . . .
H50 H 0.184368 1.475799 0.007173 0.048 Uiso 1 1 calc R . . . .
C51 C 0.29066(14) 0.5445(3) 0.4364(3) 0.0349(8) Uani 1 1 d . . . . .
H51 H 0.267249 0.508049 0.456619 0.042 Uiso 1 1 calc R . . . .
C52 C 0.21306(17) 1.0309(4) 0.0989(3) 0.0519(11) Uani 1 1 d . . . . .
H52 H 0.178386 1.056948 0.077174 0.062 Uiso 1 1 calc R . . . .
C53 C 0.13579(14) 1.3287(4) -0.0203(3) 0.0426(9) Uani 1 1 d . . . . .
H53 H 0.138108 1.301312 -0.077393 0.051 Uiso 1 1 calc R . . . .
C54 C 0.22124(18) 0.8563(4) 0.3219(3) 0.0534(11) Uani 1 1 d . . . . .
H54 H 0.230942 0.774834 0.314926 0.064 Uiso 1 1 calc R . . . .
C55 C 0.44085(15) 0.4302(3) 0.2507(3) 0.0352(8) Uani 1 1 d . . . . .
C56 C 0.25907(17) 0.9475(4) 0.3622(3) 0.0541(11) Uani 1 1 d . . . . .
H56 H 0.294359 0.927149 0.383729 0.065 Uiso 1 1 calc R . . . .
C57 C 0.15402(15) 1.0060(3) 0.3008(3) 0.0375(8) Uani 1 1 d . . . . .
H57 H 0.118709 1.025079 0.280444 0.045 Uiso 1 1 calc R . . . .
C58 C 0.16870(17) 0.8846(4) 0.2916(3) 0.0477(10) Uani 1 1 d . . . . .
H58 H 0.143249 0.822055 0.264946 0.057 Uiso 1 1 calc R . . . .
C60 C 0.25363(17) 1.1175(4) 0.1329(3) 0.0529(11) Uani 1 1 d . . . . .
H60 H 0.246200 1.202095 0.135177 0.064 Uiso 1 1 calc R . . . .
C61 C 0.24517(15) 1.0696(4) 0.3711(3) 0.0424(9) Uani 1 1 d . . . . .
H61 H 0.270884 1.131607 0.397213 0.051 Uiso 1 1 calc R . . . .
C1 C 0.53073(18) 0.3144(4) 0.0959(4) 0.0553(11) Uani 1 1 d . . . . .
H1A H 0.501642 0.257246 0.065442 0.083 Uiso 1 1 calc GR . . . .
H1B H 0.540919 0.320607 0.166487 0.083 Uiso 1 1 calc GR . . . .
H1C H 0.559948 0.284080 0.086253 0.083 Uiso 1 1 calc GR . . . .
C2 C -0.0564(3) 1.6299(5) 0.4264(5) 0.0789(16) Uani 1 1 d . . . . .
H2A H -0.064390 1.672067 0.364313 0.118 Uiso 1 1 calc GR . . . .
H2B H -0.021606 1.652968 0.475614 0.118 Uiso 1 1 calc GR . . . .
H2C H -0.081571 1.653791 0.449709 0.118 Uiso 1 1 calc GR . . . .

loop_
_atom_site_aniso_label
_atom_site_aniso_U_11
_atom_site_aniso_U_22
_atom_site_aniso_U_33
_atom_site_aniso_U_23
_atom_site_aniso_U_13
_atom_site_aniso_U_12
F1 0.0590(14) 0.0433(11) 0.0341(12) 0.0071(9) 0.0260(10) 0.0009(10)
F4 0.0556(13) 0.0447(12) 0.0369(12) 0.0117(9) 0.0246(10) 0.0072(10)
F5 0.0310(11) 0.0626(14) 0.0440(13) 0.0062(11) 0.0110(9) 0.0056(10)
F2 0.0370(12) 0.0607(14) 0.0472(13) 0.0131(11) 0.0187(10) 0.0052(10)
F6 0.0617(14) 0.0330(11) 0.0481(13) -0.0014(9) 0.0262(11) 0.0064(10)
F3 0.0674(14) 0.0302(10) 0.0429(12) -0.0031(9) 0.0223(11) 0.0054(10)
O4 0.0663(18) 0.0323(13) 0.0504(17) -0.0108(12) 0.0393(15) -0.0174(12)
O6 0.0328(13) 0.0444(14) 0.0658(19) -0.0049(13) 0.0273(13) -0.0106(12)
O2 0.0669(17) 0.0336(13) 0.0483(16) -0.0114(11) 0.0409(14) -0.0195(12)
O1 0.0371(14) 0.0423(14) 0.0536(17) -0.0044(12) 0.0237(12) -0.0104(12)
O3 0.0437(15) 0.0507(15) 0.0642(19) -0.0225(14) 0.0350(14) -0.0184(13)
O5 0.0386(14) 0.0567(16) 0.0659(19) -0.0229(15) 0.0343(14) -0.0201(13)
O7 0.0343(13) 0.0397(13) 0.0396(15) -0.0076(11) 0.0199(11) 0.0008(10)
O8 0.0414(14) 0.0357(12) 0.0473(16) -0.0095(11) 0.0280(12) -0.0058(11)
N2 0.0385(16) 0.0390(16) 0.0423(18) 0.0025(14) 0.0272(14) -0.0030(14)
N1 0.0351(16) 0.0336(15) 0.0393(17) 0.0028(13) 0.0229(13) -0.0012(13)
C15 0.0380(19) 0.0295(17) 0.0308(19) -0.0018(14) 0.0216(15) -0.0084(14)
C16 0.0308(17) 0.043(2) 0.0295(19) -0.0015(15) 0.0166(15) -0.0035(16)
C17 0.0332(18) 0.0290(16) 0.0268(17) -0.0073(13) 0.0158(14) -0.0106(13)
N4 0.0404(17) 0.0362(15) 0.0370(17) 0.0023(13) 0.0247(14) -0.0006(13)
C19 0.0332(17) 0.0275(16) 0.0265(17) -0.0046(13) 0.0166(14) -0.0069(13)
C20 0.0311(17) 0.0280(16) 0.0266(17) -0.0055(13) 0.0157(14) -0.0036(13)
C21 0.0367(19) 0.0310(18) 0.035(2) 0.0003(15) 0.0209(16) -0.0066(14)
C22 0.041(2) 0.0351(18) 0.033(2) 0.0002(15) 0.0190(16) 0.0012(15)
C23 0.0320(17) 0.0298(16) 0.0310(18) 0.0010(13) 0.0179(14) -0.0012(13)
C24 0.0334(17) 0.0259(15) 0.0271(17) -0.0059(13) 0.0141(14) -0.0080(13)
N3 0.0317(15) 0.0420(16) 0.0359(17) 0.0029(13) 0.0198(13) -0.0013(12)
C27 0.0338(17) 0.0303(17) 0.0299(17) -0.0051(14) 0.0171(14) -0.0074(14)
C28 0.0306(16) 0.0274(15) 0.0275(17) 0.0030(13) 0.0165(14) -0.0013(13)
C29 0.0376(19) 0.0325(17) 0.0335(19) -0.0036(15) 0.0221(16) -0.0070(15)
C30 0.0304(16) 0.0276(16) 0.0236(16) -0.0052(13) 0.0147(13) -0.0080(13)
C31 0.0347(19) 0.048(2) 0.035(2) -0.0023(16) 0.0132(16) 0.0006(16)
C32 0.0298(17) 0.0337(17) 0.0300(18) -0.0008(14) 0.0171(14) -0.0040(14)
C33 0.047(2) 0.046(2) 0.050(2) -0.0046(18) 0.0344(19) 0.0016(17)
C34 0.0331(17) 0.0347(17) 0.0324(19) -0.0021(14) 0.0141(15) -0.0035(14)
C35 0.0367(19) 0.0379(18) 0.036(2) -0.0023(15) 0.0122(16) -0.0021(15)
C36 0.0323(17) 0.0301(17) 0.0262(17) -0.0023(13) 0.0152(13) -0.0053(14)
C37 0.0327(17) 0.0380(18) 0.0233(17) 0.0004(14) 0.0121(14) -0.0001(15)
C38 0.0299(17) 0.0378(18) 0.0238(17) -0.0037(14) 0.0134(14) -0.0065(15)
C39 0.0324(17) 0.0400(18) 0.0252(17) 0.0008(14) 0.0140(14) 0.0029(14)
C41 0.0345(18) 0.0348(18) 0.0335(19) 0.0004(15) 0.0183(15) -0.0049(14)
C42 0.043(2) 0.040(2) 0.032(2) -0.0049(15) 0.0193(16) -0.0034(16)
C43 0.0303(17) 0.0341(17) 0.0315(18) -0.0029(14) 0.0159(14) -0.0024(15)
C44 0.0291(16) 0.0340(17) 0.0284(17) -0.0060(14) 0.0166(14) -0.0077(14)
C45 0.0374(19) 0.0389(18) 0.038(2) 0.0003(15) 0.0217(16) -0.0076(15)
C46 0.048(2) 0.0340(19) 0.053(3) 0.0004(17) 0.0172(19) -0.0029(17)
C47 0.0327(18) 0.0346(18) 0.0345(19) 0.0026(14) 0.0188(15) -0.0052(14)
C48 0.0376(19) 0.062(2) 0.036(2) -0.0037(18) 0.0166(16) 0.0105(18)
C49 0.0376(19) 0.0429(19) 0.0261(18) 0.0021(15) 0.0179(15) 0.0071(15)
C50 0.040(2) 0.051(2) 0.038(2) 0.0051(17) 0.0258(17) -0.0036(17)
C51 0.0358(19) 0.0405(19) 0.038(2) 0.0077(15) 0.0247(16) -0.0001(15)
C52 0.045(2) 0.055(2) 0.050(3) 0.004(2) 0.0152(19) 0.017(2)
C53 0.044(2) 0.056(2) 0.035(2) 0.0019(17) 0.0239(18) 0.0070(18)
C54 0.063(3) 0.047(2) 0.043(2) 0.0039(18) 0.017(2) 0.017(2)
C55 0.043(2) 0.0370(18) 0.0291(18) -0.0013(14) 0.0195(16) -0.0048(15)
C56 0.049(2) 0.057(2) 0.050(3) 0.006(2) 0.017(2) 0.020(2)
C57 0.039(2) 0.041(2) 0.0297(19) 0.0003(15) 0.0122(16) -0.0013(16)
C58 0.058(2) 0.0363(19) 0.043(2) 0.0000(17) 0.0176(19) 0.0003(18)
C60 0.057(3) 0.042(2) 0.054(3) 0.0027(19) 0.020(2) 0.010(2)
C61 0.0332(19) 0.053(2) 0.039(2) 0.0012(17) 0.0151(17) 0.0073(17)
C1 0.057(2) 0.060(3) 0.056(3) 0.010(2) 0.031(2) 0.016(2)
C2 0.111(4) 0.059(3) 0.090(4) 0.000(3) 0.067(4) 0.027(3)

loop_
_atom_type_symbol
_atom_type_description
_atom_type_scat_dispersion_real
_atom_type_scat_dispersion_imag
_atom_type_scat_source
C C 0.0033 0.0016 'International Tables Vol C Tables 4.2.6.8 and 6.1.1.4'
H H 0.0000 0.0000 'International Tables Vol C Tables 4.2.6.8 and 6.1.1.4'
F F 0.0171 0.0103 'International Tables Vol C Tables 4.2.6.8 and 6.1.1.4'
N N 0.0061 0.0033 'International Tables Vol C Tables 4.2.6.8 and 6.1.1.4'
O O 0.0106 0.0060 'International Tables Vol C Tables 4.2.6.8 and 6.1.1.4'

loop_
_geom_angle_atom_site_label_1
_geom_angle_atom_site_label_2
_geom_angle_atom_site_label_3
_geom_angle
_geom_angle_site_symmetry_1
_geom_angle_site_symmetry_3
_geom_angle_publ_flag
C43 O7 C48 116.2(3) . . ?
C29 O8 C33 118.9(3) . . ?
C27 N2 N4 119.4(3) . . ?
C44 N1 N3 119.0(3) . . ?
O2 C15 C17 117.4(3) . . ?
O2 C15 C28 123.7(3) . . ?
C28 C15 C17 118.9(3) . . ?
O6 C16 C36 115.8(3) . . ?
O6 C16 C39 123.0(3) . . ?
C39 C16 C36 121.1(3) . . ?
C19 C17 C15 121.5(3) . . ?
C20 C17 C15 122.5(3) . . ?
C20 C17 C19 115.8(3) . . ?
C19 N4 N2 119.4(3) . . ?
C17 C19 C38 120.8(3) . . ?
N4 C19 C17 124.0(3) . . ?
N4 C19 C38 115.0(3) . . ?
C17 C20 C27 117.2(3) . . ?
C17 C20 C55 121.5(3) . . ?
C27 C20 C55 121.2(3) . . ?
O4 C21 C23 124.0(3) . . ?
O4 C21 C30 117.3(3) . . ?
C23 C21 C30 118.6(3) . . ?
F4 C22 F5 106.1(3) . . ?
F4 C22 F6 107.6(3) . . ?
F4 C22 C24 111.5(3) . . ?
F5 C22 C24 111.7(3) . . ?
F6 C22 F5 106.6(3) . . ?
F6 C22 C24 112.9(3) . . ?
C41 C23 C21 121.2(3) . . ?
C45 C23 C21 119.3(3) . . ?
C45 C23 C41 119.4(3) . . ?
C30 C24 C22 121.6(3) . . ?
C30 C24 C44 117.7(3) . . ?
C44 C24 C22 120.6(3) . . ?
C36 N3 N1 119.4(3) . . ?
N2 C27 C20 124.0(3) . . ?
N2 C27 C29 111.7(3) . . ?
C20 C27 C29 124.3(3) . . ?
C32 C28 C15 121.4(3) . . ?
C32 C28 C47 120.3(3) . . ?
C47 C28 C15 118.2(3) . . ?
O3 C29 O8 126.1(3) . . ?
O3 C29 C27 123.2(3) . . ?
O8 C29 C27 110.6(3) . . ?
C24 C30 C21 122.7(3) . . ?
C24 C30 C36 116.1(3) . . ?
C36 C30 C21 121.1(3) . . ?
C52 C31 C37 120.7(4) . . ?
C34 C32 C28 120.0(3) . . ?
O8 C33 C1 108.4(3) . . ?
C32 C34 C49 119.9(3) . . ?
C46 C35 C37 120.6(4) . . ?
N3 C36 C16 115.5(3) . . ?
N3 C36 C30 124.0(3) . . ?
C30 C36 C16 120.4(3) . . ?
C31 C37 C38 117.7(3) . . ?
C35 C37 C31 119.1(3) . . ?
C35 C37 C38 123.2(3) . . ?
O1 C38 C19 116.8(3) . . ?
O1 C38 C37 123.0(3) . . ?
C37 C38 C19 120.1(3) . . ?
C57 C39 C16 122.9(3) . . ?
C57 C39 C61 119.6(3) . . ?
C61 C39 C16 117.5(3) . . ?
C42 C41 C23 119.9(3) . . ?
C41 C42 C53 119.8(3) . . ?
O5 C43 O7 126.8(3) . . ?
O5 C43 C44 122.3(3) . . ?
O7 C43 C44 110.9(3) . . ?
N1 C44 C24 123.6(3) . . ?
N1 C44 C43 112.1(3) . . ?
C24 C44 C43 124.3(3) . . ?
C50 C45 C23 120.0(3) . . ?
C35 C46 C60 119.7(4) . . ?
C51 C47 C28 118.9(3) . . ?
O7 C48 C2 106.4(4) . . ?
C51 C49 C34 120.0(3) . . ?
C45 C50 C53 120.6(3) . . ?
C49 C51 C47 120.8(3) . . ?
C60 C52 C31 119.2(4) . . ?
C50 C53 C42 120.3(3) . . ?
C56 C54 C58 120.4(4) . . ?
F1 C55 C20 111.3(3) . . ?
F2 C55 F1 106.7(3) . . ?
F2 C55 F3 107.0(3) . . ?
F2 C55 C20 112.0(3) . . ?
F3 C55 F1 107.1(3) . . ?
F3 C55 C20 112.3(3) . . ?
C54 C56 C61 120.5(4) . . ?
C58 C57 C39 119.9(4) . . ?
C54 C58 C57 120.0(4) . . ?
C46 C60 C52 120.7(4) . . ?
C56 C61 C39 119.6(4) . . ?

loop_
_geom_bond_atom_site_label_1
_geom_bond_atom_site_label_2
_geom_bond_distance
_geom_bond_site_symmetry_2
_geom_bond_publ_flag
F1 C55 1.342(4) . ?
F4 C22 1.326(4) . ?
F5 C22 1.345(4) . ?
F2 C55 1.325(4) . ?
F6 C22 1.334(4) . ?
F3 C55 1.333(4) . ?
O4 C21 1.210(4) . ?
O6 C16 1.211(4) . ?
O2 C15 1.211(4) . ?
O1 C38 1.214(4) . ?
O3 C29 1.207(4) . ?
O5 C43 1.199(4) . ?
O7 C43 1.317(4) . ?
O7 C48 1.460(4) . ?
O8 C29 1.317(4) . ?
O8 C33 1.464(4) . ?
N2 N4 1.336(4) . ?
N2 C27 1.326(5) . ?
N1 N3 1.341(4) . ?
N1 C44 1.331(4) . ?
C15 C17 1.527(4) . ?
C15 C28 1.478(5) . ?
C16 C36 1.512(5) . ?
C16 C39 1.473(5) . ?
C17 C19 1.405(5) . ?
C17 C20 1.391(5) . ?
N4 C19 1.332(4) . ?
C19 C38 1.511(5) . ?
C20 C27 1.394(5) . ?
C20 C55 1.510(5) . ?
C21 C23 1.475(5) . ?
C21 C30 1.527(4) . ?
C22 C24 1.505(5) . ?
C23 C41 1.398(5) . ?
C23 C45 1.397(5) . ?
C24 C30 1.370(5) . ?
C24 C44 1.402(5) . ?
N3 C36 1.335(4) . ?
C27 C29 1.508(5) . ?
C28 C32 1.388(5) . ?
C28 C47 1.390(5) . ?
C30 C36 1.406(5) . ?
C31 C37 1.388(5) . ?
C31 C52 1.388(6) . ?
C32 C34 1.380(5) . ?
C33 C1 1.475(6) . ?
C34 C49 1.386(5) . ?
C35 C37 1.387(5) . ?
C35 C46 1.379(5) . ?
C37 C38 1.479(5) . ?
C39 C57 1.391(5) . ?
C39 C61 1.400(5) . ?
C41 C42 1.386(5) . ?
C42 C53 1.391(5) . ?
C43 C44 1.507(5) . ?
C45 C50 1.373(5) . ?
C46 C60 1.381(6) . ?
C47 C51 1.386(5) . ?
C48 C2 1.498(7) . ?
C49 C51 1.377(5) . ?
C50 C53 1.374(5) . ?
C52 C60 1.382(7) . ?
C54 C56 1.371(6) . ?
C54 C58 1.384(6) . ?
C56 C61 1.383(6) . ?
C57 C58 1.385(5) . ?

loop_
_geom_torsion_atom_site_label_1
_geom_torsion_atom_site_label_2
_geom_torsion_atom_site_label_3
_geom_torsion_atom_site_label_4
_geom_torsion
_geom_torsion_site_symmetry_1
_geom_torsion_site_symmetry_2
_geom_torsion_site_symmetry_3
_geom_torsion_site_symmetry_4
_geom_torsion_publ_flag
F4 C22 C24 C30 28.7(4) . . . . ?
F4 C22 C24 C44 -148.1(3) . . . . ?
F5 C22 C24 C30 147.2(3) . . . . ?
F5 C22 C24 C44 -29.6(4) . . . . ?
F6 C22 C24 C30 -92.7(4) . . . . ?
F6 C22 C24 C44 90.5(4) . . . . ?
O4 C21 C23 C41 -165.4(4) . . . . ?
O4 C21 C23 C45 12.8(6) . . . . ?
O4 C21 C30 C24 65.9(5) . . . . ?
O4 C21 C30 C36 -111.7(4) . . . . ?
O6 C16 C36 N3 -133.6(3) . . . . ?
O6 C16 C36 C30 42.1(5) . . . . ?
O6 C16 C39 C57 -166.1(4) . . . . ?
O6 C16 C39 C61 12.3(5) . . . . ?
O2 C15 C17 C19 111.8(4) . . . . ?
O2 C15 C17 C20 -64.0(5) . . . . ?
O2 C15 C28 C32 164.2(3) . . . . ?
O2 C15 C28 C47 -14.2(5) . . . . ?
O5 C43 C44 N1 -59.3(5) . . . . ?
O5 C43 C44 C24 120.0(4) . . . . ?
O7 C43 C44 N1 119.7(3) . . . . ?
O7 C43 C44 C24 -61.0(4) . . . . ?
N2 N4 C19 C17 -0.3(5) . . . . ?
N2 N4 C19 C38 -175.6(3) . . . . ?
N2 C27 C29 O3 70.5(4) . . . . ?
N2 C27 C29 O8 -107.2(3) . . . . ?
N1 N3 C36 C16 173.9(3) . . . . ?
N1 N3 C36 C30 -1.6(5) . . . . ?
C15 C17 C19 N4 -173.4(3) . . . . ?
C15 C17 C19 C38 1.7(5) . . . . ?
C15 C17 C20 C27 173.2(3) . . . . ?
C15 C17 C20 C55 -9.5(5) . . . . ?
C15 C28 C32 C34 -178.2(3) . . . . ?
C15 C28 C47 C51 179.5(3) . . . . ?
C16 C39 C57 C58 178.4(4) . . . . ?
C16 C39 C61 C56 -179.2(4) . . . . ?
C17 C15 C28 C32 -15.9(5) . . . . ?
C17 C15 C28 C47 165.7(3) . . . . ?
C17 C19 C38 O1 -38.3(4) . . . . ?
C17 C19 C38 C37 141.1(3) . . . . ?
C17 C20 C27 N2 0.9(5) . . . . ?
C17 C20 C27 C29 -179.9(3) . . . . ?
C17 C20 C55 F1 -30.6(4) . . . . ?
C17 C20 C55 F2 -150.0(3) . . . . ?
C17 C20 C55 F3 89.5(4) . . . . ?
N4 N2 C27 C20 1.6(5) . . . . ?
N4 N2 C27 C29 -177.8(3) . . . . ?
N4 C19 C38 O1 137.1(3) . . . . ?
N4 C19 C38 C37 -43.5(4) . . . . ?
C19 C17 C20 C27 -2.8(4) . . . . ?
C19 C17 C20 C55 174.5(3) . . . . ?
C20 C17 C19 N4 2.7(5) . . . . ?
C20 C17 C19 C38 177.7(3) . . . . ?
C20 C27 C29 O3 -108.8(4) . . . . ?
C20 C27 C29 O8 73.5(4) . . . . ?
C21 C23 C41 C42 177.3(3) . . . . ?
C21 C23 C45 C50 -178.2(3) . . . . ?
C21 C30 C36 C16 0.8(5) . . . . ?
C21 C30 C36 N3 176.0(3) . . . . ?
C22 C24 C30 C21 9.1(5) . . . . ?
C22 C24 C30 C36 -173.2(3) . . . . ?
C22 C24 C44 N1 174.0(3) . . . . ?
C22 C24 C44 C43 -5.2(5) . . . . ?
C23 C21 C30 C24 -113.4(4) . . . . ?
C23 C21 C30 C36 69.0(4) . . . . ?
C23 C41 C42 C53 1.1(5) . . . . ?
C23 C45 C50 C53 0.6(6) . . . . ?
C24 C30 C36 C16 -177.0(3) . . . . ?
C24 C30 C36 N3 -1.7(5) . . . . ?
N3 N1 C44 C24 -0.5(5) . . . . ?
N3 N1 C44 C43 178.9(3) . . . . ?
C27 N2 N4 C19 -1.8(5) . . . . ?
C27 C20 C55 F1 146.6(3) . . . . ?
C27 C20 C55 F2 27.2(4) . . . . ?
C27 C20 C55 F3 -93.3(4) . . . . ?
C28 C15 C17 C19 -68.1(4) . . . . ?
C28 C15 C17 C20 116.2(4) . . . . ?
C28 C32 C34 C49 -0.8(5) . . . . ?
C28 C47 C51 C49 -1.8(5) . . . . ?
C29 O8 C33 C1 115.1(4) . . . . ?
C30 C21 C23 C41 13.8(5) . . . . ?
C30 C21 C23 C45 -168.0(3) . . . . ?
C30 C24 C44 N1 -2.8(5) . . . . ?
C30 C24 C44 C43 177.9(3) . . . . ?
C31 C37 C38 O1 -13.8(5) . . . . ?
C31 C37 C38 C19 166.9(3) . . . . ?
C31 C52 C60 C46 1.2(7) . . . . ?
C32 C28 C47 C51 1.1(5) . . . . ?
C32 C34 C49 C51 0.1(5) . . . . ?
C33 O8 C29 O3 4.5(6) . . . . ?
C33 O8 C29 C27 -177.9(3) . . . . ?
C34 C49 C51 C47 1.2(5) . . . . ?
C35 C37 C38 O1 164.8(4) . . . . ?
C35 C37 C38 C19 -14.5(5) . . . . ?
C35 C46 C60 C52 1.0(7) . . . . ?
C36 C16 C39 C57 15.3(5) . . . . ?
C36 C16 C39 C61 -166.2(3) . . . . ?
C37 C31 C52 C60 -2.3(6) . . . . ?
C37 C35 C46 C60 -2.2(6) . . . . ?
C39 C16 C36 N3 45.1(4) . . . . ?
C39 C16 C36 C30 -139.3(3) . . . . ?
C39 C57 C58 C54 0.0(6) . . . . ?
C41 C23 C45 C50 0.0(5) . . . . ?
C41 C42 C53 C50 -0.5(6) . . . . ?
C43 O7 C48 C2 -161.7(4) . . . . ?
C44 N1 N3 C36 2.6(4) . . . . ?
C44 C24 C30 C21 -174.0(3) . . . . ?
C44 C24 C30 C36 3.7(4) . . . . ?
C45 C23 C41 C42 -0.8(5) . . . . ?
C45 C50 C53 C42 -0.3(6) . . . . ?
C46 C35 C37 C31 1.1(6) . . . . ?
C46 C35 C37 C38 -177.5(4) . . . . ?
C47 C28 C32 C34 0.2(5) . . . . ?
C48 O7 C43 O5 -3.6(5) . . . . ?
C48 O7 C43 C44 177.5(3) . . . . ?
C52 C31 C37 C35 1.2(6) . . . . ?
C52 C31 C37 C38 179.8(4) . . . . ?
C54 C56 C61 C39 1.4(6) . . . . ?
C55 C20 C27 N2 -176.5(3) . . . . ?
C55 C20 C27 C29 2.8(5) . . . . ?
C56 C54 C58 C57 0.7(7) . . . . ?
C57 C39 C61 C56 -0.6(6) . . . . ?
C58 C54 C56 C61 -1.4(7) . . . . ?
C61 C39 C57 C58 0.0(5) . . . . ?
